data_4030922
loop_
_publ_author_name
'Weil, M.'
'Glaum, R.'

_publ_section_title
;
 Crystallization of ultraphosphates via the gas phase. The crystal
 structures of FeP~4~O~11~, ZnP~4~O~11~ and CdP~4~O~11~
;
_journal_coden_ASTM EJSCE5
_journal_issue 6-7
_journal_name_full
;
 European Journal of Solid State and Inorganic Chemistry
;
_journal_page_first 495
_journal_page_last 508
_journal_paper_doi 10.1016/S0992-4361(98)80026-X
_journal_volume 35
_journal_year 1998
_chemical_formula_sum 'Fe O11 P4'
_chemical_formula_weight 355.734
_space_group_IT_number 2
_symmetry_cell_setting triclinic
_symmetry_Int_Tables_number 2
_symmetry_space_group_name_Hall '-P 1 (1/2*x+1/2*y,1/2*x-1/2*y,-z)'
_symmetry_space_group_name_H-M 'C -1'
_cell_angle_alpha 89.46(1)
_cell_angle_beta 117.03(1)
_cell_angle_gamma 90.23(1)
_cell_formula_units_Z 8
_cell_length_a 12.964(1)
_cell_length_b 13.139(1)
_cell_length_c 10.693(1)
_cell_volume 1622.4(3)
_diffrn_ambient_temperature 293
_diffrn_radiation_probe x-ray
_diffrn_radiation_type MoK\a
_diffrn_radiation_wavelength 0.71073
_exptl_absorpt_coefficient_mu 2.706
_exptl_crystal_density_diffrn 2.913
_exptl_crystal_F_000 1392
_refine_ls_goodness_of_fit_ref 1.212
_refine_ls_number_parameters 290
_refine_ls_number_reflns 3998
_refine_ls_R_factor_gt 0.036
_refine_ls_wR_factor_gt 0.101
_cod_data_source_file EJSSIC-1998-35-495-508-1.cif
_cod_data_source_block FeP4O11
_cod_depositor_comments
;
More info said to be available from FIZ; reference CSD-408828
at crysdata@FIZ-Karlsruhe.de
;
_cod_original_cell_volume 1622.4(2)
_cod_original_sg_symbol_Hall '-C 1'
_cod_database_code 4030922

loop_
_symmetry_equiv_pos_site_id
_symmetry_equiv_pos_as_xyz
1 x,y,z
2 -x,-y,-z
3 1/2+x,1/2+y,z
4 1/2-x,1/2-y,-z

loop_
_atom_site_label
_atom_site_type_symbol
_atom_site_thermal_displace_type
_atom_site_fract_x
_atom_site_fract_y
_atom_site_fract_z
_atom_site_occupancy
_atom_site_U_iso_or_equiv
_atom_site_calc_flag
_atom_site_refinement_flags
_atom_site_disorder_assembly
_atom_site_disorder_group
Fe1 Fe Uiso -0.00119(4) 0.22898(4) 0.50080(5) 1.000 0.0097(1) . . . .
Fe2 Fe Uiso -0.76728(4) 0.51163(3) -0.02032(5) 1.000 0.0092(1) . . . .
P1 P Uiso -0.01225(7) 0.59722(6) 0.71543(9) 1.000 0.0091(2) . . . .
P2 P Uiso 0.01759(7) 1.07154(6) 0.75409(9) 1.000 0.0087(2) . . . .
P3 P Uiso -0.15654(7) 0.91990(6) 0.61189(9) 1.000 0.0089(2) . . . .
P4 P Uiso -0.26346(7) 0.82288(6) 0.77162(9) 1.000 0.0084(2) . . . .
P5 P Uiso -0.08802(7) 1.18472(6) 0.91129(9) 1.000 0.0089(2) . . . .
P6 P Uiso -0.09075(7) 0.65920(6) 0.92609(9) 1.000 0.0081(2) . . . .
P7 P Uiso -0.16162(7) 0.42461(6) 0.55727(9) 1.000 0.0086(2) . . . .
P8 P Uiso -0.24863(7) 1.34658(6) 0.75924(9) 1.000 0.0087(2) . . . .
O1 O Uiso -0.3715(2) 1.3180(2) 0.6937(3) 1.000 0.0147(5) . . . .
O2 O Uiso -0.6410(2) 0.4538(2) 0.1803(3) 1.000 0.0138(5) . . . .
O3 O Uiso 0.3877(2) 0.9067(2) 1.1922(3) 1.000 0.0182(5) . . . .
O4 O Uiso -0.2720(2) 1.0887(2) 0.3553(3) 1.000 0.0197(5) . . . .
O5 O Uiso -0.3024(2) 0.6698(2) 0.3255(3) 1.000 0.0120(4) . . . .
O6 O Uiso -0.4572(2) 1.3759(2) 0.3833(3) 1.000 0.0142(5) . . . .
O7 O Uiso -0.2598(2) 0.9988(2) 0.5627(3) 1.000 0.0131(5) . . . .
O8 O Uiso -0.6135(2) 1.2010(2) 0.3136(3) 1.000 0.0159(5) . . . .
O9 O Uiso 0.2262(2) 1.0892(2) 1.1331(3) 1.000 0.0210(6) . . . .
O10 O Uiso -0.1360(2) 0.3330(2) 0.5010(3) 1.000 0.0167(5) . . . .
O11 O Uiso -0.0582(2) 0.9708(2) 0.7451(3) 1.000 0.0146(5) . . . .
O12 O Uiso -0.0101(2) 1.2603(2) 1.0318(3) 1.000 0.0128(5) . . . .
O13 O Uiso -0.0859(3) 0.6018(2) 0.8036(3) 1.000 0.0227(6) . . . .
O14 O Uiso -0.3339(2) 0.2512(2) 0.2220(3) 1.000 0.0153(5) . . . .
O15 O Uiso -0.8075(2) 0.6008(2) 0.1052(3) 1.000 0.0168(5) . . . .
O16 O Uiso -0.5628(2) 1.1725(2) 0.6013(3) 1.000 0.0177(5) . . . .
O17 O Uiso -0.3536(3) 0.3832(2) 0.0348(3) 1.000 0.0240(6) . . . .
O18 O Uiso -0.4497(2) 1.0149(2) 0.3494(3) 1.000 0.0151(5) . . . .
O19 O Uiso -0.4120(2) 0.9060(2) -0.0384(3) 1.000 0.0144(5) . . . .
O20 O Uiso -0.2037(2) 0.7224(2) 0.8596(3) 1.000 0.0217(6) . . . .
O21 O Uiso 0.0003(2) 1.1345(2) 0.8719(3) 1.000 0.0196(6) . . . .
O22 O Uiso -0.1257(2) 0.8875(2) 0.5038(3) 1.000 0.0163(5) . . . .

loop_
_atom_type_symbol
_atom_type_description
_atom_type_scat_dispersion_real
_atom_type_scat_dispersion_imag
_atom_type_scat_source
Fe Fe 0.3463 0.8444 ' International Tables Vol C Tables 4.2.6.8 and 6.1.1.4'
O O 0.0106 0.0060 ' International Tables Vol C Tables 4.2.6.8 and 6.1.1.4'
P P 0.1023 0.0942 ' International Tables Vol C Tables 4.2.6.8 and 6.1.1.4'

loop_
_geom_angle_atom_site_label_1
_geom_angle_atom_site_label_2
_geom_angle_atom_site_label_3
_geom_angle
_geom_angle_site_symmetry_1
_geom_angle_site_symmetry_2
_geom_angle_site_symmetry_3
_geom_angle_publ_flag
O10 Fe1 O22 175.35(10) . . 2_566 yes
O1 Fe1 O10 85.49(11) 4_466 . . yes
O6 Fe1 O10 89.30(11) 4_466 . . yes
O8 Fe1 O10 86.76(11) 4_466 . . yes
O10 Fe1 O16 96.95(11) . . 4_466 yes
O1 Fe1 O22 91.53(11) 4_466 . 2_566 yes
O6 Fe1 O22 87.43(11) 4_466 . 2_566 yes
O8 Fe1 O22 96.52(11) 4_466 . 2_566 yes
O16 Fe1 O22 86.56(11) 4_466 . 2_566 yes
O1 Fe1 O6 95.43(11) 4_466 . 4_466 yes
O1 Fe1 O8 170.73(11) 4_466 . 4_466 yes
O1 Fe1 O16 89.22(11) 4_466 . 4_466 yes
O6 Fe1 O8 89.55(11) 4_466 . 4_466 yes
O6 Fe1 O16 172.50(12) 4_466 . 4_466 yes
O8 Fe1 O16 86.68(11) 4_466 . 4_466 yes
O2 Fe2 O15 81.45(11) . . . yes
O2 Fe2 O17 92.54(11) . . 2_465 yes
O2 Fe2 O19 95.66(11) . . 3_445 yes
O2 Fe2 O3 168.72(11) . . 4_466 yes
O2 Fe2 O9 94.44(11) . . 4_466 yes
O15 Fe2 O17 95.11(12) . . 2_465 yes
O15 Fe2 O19 87.79(11) . . 3_445 yes
O3 Fe2 O15 88.32(11) 4_466 . . yes
O9 Fe2 O15 174.32(11) 4_466 . . yes
O17 Fe2 O19 171.63(11) 2_465 . 3_445 yes
O3 Fe2 O17 83.61(12) 4_466 . 2_465 yes
O9 Fe2 O17 88.96(12) 4_466 . 2_465 yes
O3 Fe2 O19 88.64(11) 4_466 . 3_445 yes
O9 Fe2 O19 88.72(11) 4_466 . 3_445 yes
O3 Fe2 O9 96.08(11) 4_466 . 4_466 yes
O13 P1 O16 107.18(16) . . 3_545 yes
O13 P1 O18 98.36(15) . . 4_466 yes
O3 P1 O13 111.75(17) 4_567 . . yes
O16 P1 O18 108.73(16) 3_545 . 4_466 yes
O3 P1 O16 121.54(17) 4_567 . 3_545 yes
O3 P1 O18 106.76(16) 4_567 . 4_466 yes
O11 P2 O21 100.07(15) . . . yes
O2 P2 O11 110.12(15) 4_466 . . yes
O6 P2 O11 106.40(16) 4_476 . . yes
O2 P2 O21 104.70(16) 4_466 . . yes
O6 P2 O21 109.74(15) 4_476 . . yes
O2 P2 O6 123.40(17) 4_466 . 4_476 yes
O7 P3 O11 103.56(15) . . . yes
O7 P3 O22 115.51(16) . . . yes
O5 P3 O7 103.45(16) 4_466 . . yes
O11 P3 O22 116.67(17) . . . yes
O5 P3 O11 103.27(15) 4_466 . . yes
O5 P3 O22 112.77(16) 4_466 . . yes
O8 P4 O20 106.74(16) 2_476 . . yes
O9 P4 O20 108.85(16) 2_577 . . yes
O5 P4 O20 99.44(15) 4_466 . . yes
O8 P4 O9 121.40(17) 2_476 . 2_577 yes
O5 P4 O8 110.74(16) 4_466 . 2_476 yes
O5 P4 O9 107.46(16) 4_466 . 2_577 yes
O12 P5 O21 102.63(16) . . . yes
O12 P5 O14 108.38(15) . . 4_466 yes
O12 P5 O17 108.61(16) . . 4_466 yes
O14 P5 O21 103.64(16) 4_466 . . yes
O17 P5 O21 115.67(17) 4_466 . . yes
O14 P5 O17 116.81(18) 4_466 . 4_466 yes
O13 P6 O20 105.76(17) . . . yes
O12 P6 O13 103.10(18) 2_577 . . yes
O13 P6 O19 114.60(16) . . 4_466 yes
O12 P6 O20 105.09(15) 2_577 . . yes
O19 P6 O20 110.73(17) 4_466 . . yes
O12 P6 O19 116.53(16) 2_577 . 4_466 yes
O4 P7 O10 117.28(16) 4_466 . . yes
O7 P7 O10 111.98(16) 4_466 . . yes
O10 P7 O18 111.93(17) . . 4_466 yes
O4 P7 O7 103.17(16) 4_466 . 4_466 yes
O4 P7 O18 106.08(16) 4_466 . 4_466 yes
O7 P7 O18 105.39(15) 4_466 . 4_466 yes
O1 P8 O15 122.41(17) . . 2_476 yes
O1 P8 O14 111.50(15) . . 4_466 yes
O1 P8 O4 106.89(16) . . 4_476 yes
O14 P8 O15 104.65(16) 4_466 . 2_476 yes
O4 P8 O15 108.89(16) 4_476 . 2_476 yes
O4 P8 O14 100.31(15) 4_476 . 4_466 yes
Fe1 O1 P8 138.65(19) 4_466 . . yes
Fe2 O2 P2 136.56(18) . . 4_466 yes
Fe2 O3 P1 140.22(18) 4_466 . 4_567 yes
P7 O4 P8 148.4(2) 4_466 . 4_476 yes
P3 O5 P4 134.22(18) 4_466 . 4_466 yes
Fe1 O6 P2 137.08(19) 4_466 . 4_476 yes
P3 O7 P7 145.1(2) . . 4_466 yes
Fe1 O8 P4 142.37(19) 4_466 . 2_476 yes
Fe2 O9 P4 147.0(2) 4_466 . 2_577 yes
Fe1 O10 P7 147.26(19) . . . yes
P2 O11 P3 128.70(19) . . . yes
P5 O12 P6 142.7(2) . . 2_577 yes
P1 O13 P6 141.1(2) . . . yes
P5 O14 P8 130.67(19) 4_466 . 4_466 yes
Fe2 O15 P8 140.35(19) . . 2_476 yes
Fe1 O16 P1 135.45(19) 4_466 . 3_455 yes
Fe2 O17 P5 162.8(2) 2_465 . 4_466 yes
P1 O18 P7 139.6(2) 4_466 . 4_466 yes
Fe2 O19 P6 125.08(17) 3_555 . 4_466 yes
P4 O20 P6 144.8(2) . . . yes
P2 O21 P5 145.5(2) . . . yes
Fe1 O22 P3 133.36(17) 2_566 . . yes

loop_
_geom_bond_atom_site_label_1
_geom_bond_atom_site_label_2
_geom_bond_distance
_geom_bond_site_symmetry_1
_geom_bond_site_symmetry_2
_geom_bond_publ_flag
Fe1 O10 2.224(3) . . yes
Fe1 O22 2.268(3) . 2_566 yes
Fe1 O1 2.080(3) . 4_466 yes
Fe1 O6 2.073(3) . 4_466 yes
Fe1 O8 2.083(3) . 4_466 yes
Fe1 O16 2.084(3) . 4_466 yes
Fe2 O2 2.156(3) . . yes
Fe2 O15 2.029(3) . . yes
Fe2 O17 2.142(4) . 2_465 yes
Fe2 O19 2.267(3) . 3_445 yes
Fe2 O3 2.082(3) . 4_466 yes
Fe2 O9 2.028(3) . 4_466 yes
P1 O13 1.620(4) . . yes
P1 O16 1.467(3) . 3_545 yes
P1 O18 1.611(3) . 4_466 yes
P1 O3 1.461(3) . 4_567 yes
P2 O11 1.623(3) . . yes
P2 O21 1.612(3) . . yes
P2 O2 1.464(3) . 4_466 yes
P2 O6 1.479(3) . 4_476 yes
P3 O7 1.583(3) . . yes
P3 O11 1.569(3) . . yes
P3 O22 1.452(3) . . yes
P3 O5 1.557(3) . 4_466 yes
P4 O20 1.597(3) . . yes
P4 O8 1.467(3) . 2_476 yes
P4 O9 1.475(3) . 2_577 yes
P4 O5 1.619(3) . 4_466 yes
P5 O12 1.581(3) . . yes
P5 O21 1.541(3) . . yes
P5 O14 1.561(3) . 4_466 yes
P5 O17 1.443(4) . 4_466 yes
P6 O13 1.543(3) . . yes
P6 O20 1.547(3) . . yes
P6 O12 1.579(3) . 2_577 yes
P6 O19 1.456(3) . 4_466 yes
P7 O10 1.456(3) . . yes
P7 O4 1.540(3) . 4_466 yes
P7 O7 1.579(3) . 4_466 yes
P7 O18 1.552(3) . 4_466 yes
P8 O1 1.468(3) . . yes
P8 O15 1.471(3) . 2_476 yes
P8 O14 1.627(3) . 4_466 yes
P8 O4 1.603(3) . 4_476 yes

loop_
_geom_torsion_atom_site_label_1
_geom_torsion_atom_site_label_2
_geom_torsion_atom_site_label_3
_geom_torsion_atom_site_label_4
_geom_torsion
_geom_torsion_site_symmetry_1
_geom_torsion_site_symmetry_2
_geom_torsion_site_symmetry_3
_geom_torsion_site_symmetry_4
_geom_torsion_publ_flag
O1 Fe1 O10 P7 -159.5(3) 4_466 . . . no
O6 Fe1 O10 P7 105.0(3) 4_466 . . . no
O8 Fe1 O10 P7 15.4(3) 4_466 . . . no
O16 Fe1 O10 P7 -70.8(3) 4_466 . . . no
O10 Fe1 O1 P8 -45.1(3) . . 4_466 4_466 no
O10 Fe1 O8 P4 -153.2(3) . . 4_466 3_545 no
O10 Fe1 O16 P1 -37.5(3) . . 4_466 2_566 no
O15 Fe2 O2 P2 -134.6(3) . . . 4_466 no
O17 Fe2 O2 P2 -39.8(2) 2_465 . . 4_466 no
O19 Fe2 O2 P2 138.5(2) 3_445 . . 4_466 no
O9 Fe2 O2 P2 49.4(2) 4_466 . . 4_466 no
O2 Fe2 O15 P8 35.7(3) . . . 2_476 no
O17 Fe2 O15 P8 -56.2(3) 2_465 . . 2_476 no
O19 Fe2 O15 P8 131.7(3) 3_445 . . 2_476 no
O3 Fe2 O15 P8 -139.6(3) 4_466 . . 2_476 no
O16 P1 O13 P6 -87.0(3) 3_545 . . . no
O18 P1 O13 P6 160.3(3) 4_466 . . . no
O3 P1 O13 P6 48.4(4) 4_567 . . . no
O13 P1 O16 Fe1 144.7(2) . . 3_545 2_566 no
O13 P1 O18 P7 58.4(3) . . 4_466 . no
O16 P1 O18 P7 -53.0(3) 3_545 . 4_466 . no
O3 P1 O18 P7 174.3(3) 4_567 . 4_466 . no
O21 P2 O11 P3 128.7(2) . . . . no
O2 P2 O11 P3 -121.4(2) 4_466 . . . no
O6 P2 O11 P3 14.5(3) 4_476 . . . no
O11 P2 O21 P5 -59.9(4) . . . . no
O2 P2 O21 P5 -173.9(3) 4_466 . . . no
O6 P2 O21 P5 51.8(4) 4_476 . . . no
O11 P2 O2 Fe2 -61.6(3) . . 4_466 4_466 no
O21 P2 O2 Fe2 45.2(3) . . 4_466 4_466 no
O11 P3 O7 P7 114.5(3) . . . 4_466 no
O22 P3 O7 P7 -14.3(4) . . . 4_466 no
O5 P3 O7 P7 -138.0(3) 4_466 . . 4_466 no
O7 P3 O11 P2 -69.8(3) . . . . no
O22 P3 O11 P2 58.3(3) . . . . no
O5 P3 O11 P2 -177.4(2) 4_466 . . . no
O7 P3 O22 Fe1 -174.88(19) . . . 2_566 no
O11 P3 O22 Fe1 63.1(3) . . . 2_566 no
O5 P3 O22 Fe1 -56.2(3) 4_466 . . 2_566 no
O7 P3 O5 P4 -40.7(3) . . 4_466 . no
O11 P3 O5 P4 67.0(3) . . 4_466 . no
O22 P3 O5 P4 -166.2(2) . . 4_466 . no
O8 P4 O20 P6 148.2(3) 2_476 . . . no
O9 P4 O20 P6 -79.1(4) 2_577 . . . no
O5 P4 O20 P6 33.1(4) 4_466 . . . no
O20 P4 O8 Fe1 -81.1(3) . . 2_476 3_455 no
O20 P4 O5 P3 -146.3(3) . . 4_466 . no
O8 P4 O5 P3 101.7(3) 2_476 . 4_466 . no
O9 P4 O5 P3 -33.0(3) 2_577 . 4_466 . no
O21 P5 O12 P6 43.7(3) . . . 2_577 no
O14 P5 O12 P6 -65.5(3) 4_466 . . 2_577 no
O17 P5 O12 P6 166.6(3) 4_466 . . 2_577 no
O12 P5 O21 P2 -160.9(3) . . . . no
O14 P5 O21 P2 -48.2(4) 4_466 . . . no
O17 P5 O21 P2 81.0(4) 4_466 . . . no
O12 P5 O14 P8 -49.7(3) . . 4_466 . no
O21 P5 O14 P8 -158.3(2) . . 4_466 . no
O17 P5 O14 P8 73.3(3) 4_466 . 4_466 . no
O20 P6 O13 P1 112.4(3) . . . . no
O12 P6 O13 P1 2.4(4) 2_577 . . . no
O19 P6 O13 P1 -125.3(3) 4_466 . . . no
O13 P6 O20 P4 -77.9(4) . . . . no
O12 P6 O20 P4 30.8(4) 2_577 . . . no
O19 P6 O20 P4 157.5(3) 4_466 . . . no
O13 P6 O12 P5 -164.5(3) . . 2_577 2_577 no
O20 P6 O12 P5 85.0(3) . . 2_577 2_577 no
O4 P7 O10 Fe1 -115.4(3) 4_466 . . . no
O7 P7 O10 Fe1 125.7(3) 4_466 . . . no
O18 P7 O10 Fe1 7.6(4) 4_466 . . . no
O10 P7 O7 P3 142.0(3) . . 4_466 4_466 no
O10 P7 O18 P1 162.5(3) . . 4_466 . no
O4 P7 O18 P1 -68.4(3) 4_466 . 4_466 . no
O7 P7 O18 P1 40.6(3) 4_466 . 4_466 . no
O15 P8 O1 Fe1 165.4(2) 2_476 . . 4_466 no
O14 P8 O1 Fe1 -69.7(3) 4_466 . . 4_466 no
O4 P8 O1 Fe1 39.0(3) 4_476 . . 4_466 no
O1 P8 O15 Fe2 -22.8(3) . . 2_476 2_476 no
O1 P8 O14 P5 -104.2(3) . . 4_466 . no
O15 P8 O14 P5 30.1(3) 2_476 . 4_466 . no
O4 P8 O14 P5 142.9(2) 4_476 . 4_466 . no
